data_7043372
loop_
_publ_author_name
'He, Piao'
'Wu, Le'
'Wu, Jin-Ting'
'Yin, Xin'
'Gozin, Michael'
'Zhang, Jian-Guo'

_publ_section_title
;
 Alkali and alkaline earth metal salts of tetrazolone: structurally
 interesting and excellently thermostable
;
_journal_name_full 'Dalton Trans.'
_journal_paper_doi 10.1039/C7DT01179B
_journal_year 2017
_chemical_formula_sum 'C H3 Li N4 O2'
_chemical_formula_weight 110.01
_chemical_name_systematic
; 
 ? 
;
_space_group_IT_number 14
_symmetry_cell_setting monoclinic
_symmetry_space_group_name_Hall '-P 2ybc'
_symmetry_space_group_name_H-M 'P 1 21/c 1'
_atom_sites_solution_hydrogens geom
_atom_sites_solution_primary direct
_atom_sites_solution_secondary difmap
_audit_creation_method SHELXL-97
_audit_update_record
;
2014-08-11 deposited with the CCDC.
2017-06-16 downloaded from the CCDC.
;
_cell_angle_alpha 90.00
_cell_angle_beta 99.846(2)
_cell_angle_gamma 90.00
_cell_formula_units_Z 4
_cell_length_a 6.6019(4)
_cell_length_b 5.0870(3)
_cell_length_c 14.9308(9)
_cell_measurement_reflns_used 1077
_cell_measurement_temperature 298(2)
_cell_measurement_theta_max 28.107
_cell_measurement_theta_min 2.797
_cell_volume 494.05(5)
_computing_cell_refinement 'Bruker SMART'
_computing_data_collection 'Bruker SMART'
_computing_data_reduction 'Bruker SAINT'
_computing_molecular_graphics 'Bruker SHELXTL'
_computing_publication_material 'Bruker SHELXTL'
_computing_structure_refinement 'SHELXL-97 (Sheldrick, 1997)'
_computing_structure_solution 'SHELXS-97 (Sheldrick, 1990)'
_diffrn_ambient_temperature 298(2)
_diffrn_measured_fraction_theta_full 0.995
_diffrn_measured_fraction_theta_max 0.995
_diffrn_measurement_device_type 'CCD area detector'
_diffrn_measurement_method 'phi and omega scans'
_diffrn_radiation_monochromator graphite
_diffrn_radiation_source 'fine-focus sealed tube'
_diffrn_radiation_type MoK\a
_diffrn_radiation_wavelength 0.71073
_diffrn_reflns_av_R_equivalents 0.0393
_diffrn_reflns_av_sigmaI/netI 0.0470
_diffrn_reflns_limit_h_max 7
_diffrn_reflns_limit_h_min -7
_diffrn_reflns_limit_k_max 5
_diffrn_reflns_limit_k_min -6
_diffrn_reflns_limit_l_max 15
_diffrn_reflns_limit_l_min -17
_diffrn_reflns_number 2272
_diffrn_reflns_theta_full 25.02
_diffrn_reflns_theta_max 25.02
_diffrn_reflns_theta_min 2.77
_exptl_absorpt_coefficient_mu 0.129
_exptl_absorpt_correction_T_max 0.9648
_exptl_absorpt_correction_T_min 0.9479
_exptl_absorpt_correction_type multi-scan
_exptl_absorpt_process_details sadabs
_exptl_crystal_density_diffrn 1.479
_exptl_crystal_density_method 'not measured'
_exptl_crystal_F_000 224
_exptl_crystal_size_max 0.42
_exptl_crystal_size_mid 0.37
_exptl_crystal_size_min 0.28
_refine_diff_density_max 0.289
_refine_diff_density_min -0.295
_refine_diff_density_rms 0.057
_refine_ls_extinction_coef 0.040(8)
_refine_ls_extinction_expression Fc^*^=kFc[1+0.001xFc^2^\l^3^/sin(2\q)]^-1/4^
_refine_ls_extinction_method SHELXL
_refine_ls_goodness_of_fit_ref 1.163
_refine_ls_hydrogen_treatment mixed
_refine_ls_matrix_type full
_refine_ls_number_parameters 74
_refine_ls_number_reflns 863
_refine_ls_number_restraints 0
_refine_ls_restrained_S_all 1.163
_refine_ls_R_factor_all 0.0614
_refine_ls_R_factor_gt 0.0510
_refine_ls_shift/su_max 0.000
_refine_ls_shift/su_mean 0.000
_refine_ls_structure_factor_coef Fsqd
_refine_ls_weighting_details 'calc w=1/[\s^2^(Fo^2^)+(0.0504P)^2^+0.3033P] where P=(Fo^2^+2Fc^2^)/3'
_refine_ls_weighting_scheme calc
_refine_ls_wR_factor_gt 0.1296
_refine_ls_wR_factor_ref 0.1339
_reflns_number_gt 674
_reflns_number_total 863
_reflns_threshold_expression >2sigma(I)
_cod_data_source_file c7dt01179b2.cif
_cod_data_source_block 140612a
_cod_depositor_comments
;
The following automatic conversions were performed:

'_symmetry_cell_setting' value 'Monoclinic' changed to 'monoclinic'
according to
/home/data/users/saulius/crontab/automatic-downloads/rss-feeds/RSC/lib/dictionaries/cif_core.dic
dictionary named 'cif_core.dic' version 2.4.2 from 2011-04-26.

Automatic conversion script
Id: cif_fix_values 4973 2017-02-22 13:04:09Z antanas 
;
_cod_original_sg_symbol_H-M P2(1)/c
_cod_database_code 7043372

loop_
_symmetry_equiv_pos_as_xyz
'x, y, z'
'-x, y+1/2, -z+1/2'
'-x, -y, -z'
'x, -y-1/2, z-1/2'

loop_
_atom_site_label
_atom_site_type_symbol
_atom_site_fract_x
_atom_site_fract_y
_atom_site_fract_z
_atom_site_U_iso_or_equiv
_atom_site_adp_type
_atom_site_occupancy
_atom_site_symmetry_multiplicity
_atom_site_calc_flag
_atom_site_refinement_flags
_atom_site_disorder_assembly
_atom_site_disorder_group
N2 N 0.7791(3) 0.4392(4) 0.52956(15) 0.0308(6) Uani 1 1 d . . .
O1 O 0.5913(3) 0.6707(4) 0.31204(13) 0.0339(6) Uani 1 1 d . . .
C1 C 0.6559(4) 0.5401(5) 0.38467(17) 0.0252(6) Uani 1 1 d . . .
O2 O 0.1083(3) 0.5583(4) 0.27379(13) 0.0376(6) Uani 1 1 d . . .
H2C H 0.1423 0.5616 0.3313 0.045 Uiso 1 1 d R . .
H2D H 0.0457 0.4148 0.2588 0.045 Uiso 0.50 1 d PR A 1
H2B H 0.0303 0.6877 0.2560 0.045 Uiso 0.50 1 d PR B 2
N1 N 0.7241(3) 0.6397(4) 0.46970(15) 0.0290(6) Uani 1 1 d . . .
H1 H 0.7313 0.8041 0.4833 0.035 Uiso 1 1 calc R . .
N3 N 0.7464(4) 0.2215(4) 0.48246(16) 0.0330(7) Uani 1 1 d . . .
N4 N 0.6719(3) 0.2741(4) 0.39262(15) 0.0307(6) Uani 1 1 d . . .
Li1 Li 0.3667(7) 0.5319(9) 0.2194(3) 0.0307(11) Uani 1 1 d . . .

loop_
_atom_site_aniso_label
_atom_site_aniso_U_11
_atom_site_aniso_U_22
_atom_site_aniso_U_33
_atom_site_aniso_U_23
_atom_site_aniso_U_13
_atom_site_aniso_U_12
N2 0.0384(14) 0.0267(13) 0.0260(13) 0.0011(10) 0.0016(10) 0.0027(10)
O1 0.0479(12) 0.0248(11) 0.0257(11) 0.0032(8) -0.0036(9) -0.0042(8)
C1 0.0284(14) 0.0227(14) 0.0237(14) -0.0013(11) 0.0020(11) -0.0024(11)
O2 0.0440(12) 0.0401(13) 0.0272(11) -0.0019(9) 0.0017(9) 0.0001(9)
N1 0.0402(14) 0.0189(12) 0.0266(13) -0.0003(9) 0.0018(10) 0.0017(9)
N3 0.0492(15) 0.0243(13) 0.0240(14) 0.0014(10) 0.0019(11) 0.0020(11)
N4 0.0431(14) 0.0212(12) 0.0263(14) -0.0006(9) 0.0012(10) 0.0007(10)
Li1 0.040(3) 0.025(2) 0.026(2) 0.0000(19) 0.0020(19) -0.002(2)

loop_
_atom_type_symbol
_atom_type_description
_atom_type_scat_dispersion_real
_atom_type_scat_dispersion_imag
_atom_type_scat_source
C C 0.0033 0.0016 'International Tables Vol C Tables 4.2.6.8 and 6.1.1.4'
H H 0.0000 0.0000 'International Tables Vol C Tables 4.2.6.8 and 6.1.1.4'
N N 0.0061 0.0033 'International Tables Vol C Tables 4.2.6.8 and 6.1.1.4'
O O 0.0106 0.0060 'International Tables Vol C Tables 4.2.6.8 and 6.1.1.4'
Li Li -0.0003 0.0001 'International Tables Vol C Tables 4.2.6.8 and 6.1.1.4'

loop_
_geom_angle_atom_site_label_1
_geom_angle_atom_site_label_2
_geom_angle_atom_site_label_3
_geom_angle
_geom_angle_site_symmetry_1
_geom_angle_site_symmetry_3
N3 N2 N1 106.2(2) . .
C1 O1 Li1 131.3(2) . 2_655
C1 O1 Li1 120.5(2) . .
Li1 O1 Li1 106.98(17) 2_655 .
O1 C1 N4 126.8(2) . .
O1 C1 N1 127.0(2) . .
N4 C1 N1 106.2(2) . .
Li1 O2 H2C 108.3 . .
Li1 O2 H2D 104.1 . .
H2C O2 H2D 108.4 . .
Li1 O2 H2B 115.8 . .
H2C O2 H2B 110.0 . .
H2D O2 H2B 110.0 . .
N2 N1 C1 109.8(2) . .
N2 N1 H1 125.1 . .
C1 N1 H1 125.1 . .
N2 N3 N4 111.0(2) . .
C1 N4 N3 106.8(2) . .
C1 N4 Li1 121.9(2) . 2_645
N3 N4 Li1 130.6(2) . 2_645
O1 Li1 O1 112.9(2) 2_645 .
O1 Li1 O2 109.2(2) 2_645 .
O1 Li1 O2 106.2(2) . .
O1 Li1 N4 112.1(2) 2_645 2_655
O1 Li1 N4 109.2(2) . 2_655
O2 Li1 N4 107.0(2) . 2_655
O1 Li1 Li1 138.3(3) 2_645 2_655
O1 Li1 Li1 35.97(15) . 2_655
O2 Li1 Li1 107.4(2) . 2_655
N4 Li1 Li1 74.75(14) 2_655 2_655
O1 Li1 Li1 37.05(6) 2_645 2_645
O1 Li1 Li1 76.7(2) . 2_645
O2 Li1 Li1 114.0(2) . 2_645
N4 Li1 Li1 135.0(3) 2_655 2_645
Li1 Li1 Li1 108.2(3) 2_655 2_645

loop_
_geom_bond_atom_site_label_1
_geom_bond_atom_site_label_2
_geom_bond_distance
_geom_bond_site_symmetry_2
N2 N3 1.310(3) .
N2 N1 1.364(3) .
O1 C1 1.281(3) .
O1 Li1 1.928(5) 2_655
O1 Li1 1.978(5) .
C1 N4 1.361(4) .
C1 N1 1.370(3) .
O2 Li1 2.015(5) .
O2 H2C 0.8500 .
O2 H2D 0.8500 .
O2 H2B 0.8500 .
N1 H1 0.8600 .
N3 N4 1.374(3) .
N4 Li1 2.057(5) 2_645
Li1 O1 1.928(5) 2_645
Li1 N4 2.057(5) 2_655
Li1 Li1 3.139(5) 2_655
Li1 Li1 3.139(5) 2_645

loop_
_geom_torsion_atom_site_label_1
_geom_torsion_atom_site_label_2
_geom_torsion_atom_site_label_3
_geom_torsion_atom_site_label_4
_geom_torsion
_geom_torsion_site_symmetry_1
_geom_torsion_site_symmetry_4
Li1 O1 C1 N4 -158.9(3) 2_655 .
Li1 O1 C1 N4 35.6(4) . .
Li1 O1 C1 N1 20.5(4) 2_655 .
Li1 O1 C1 N1 -145.0(3) . .
N3 N2 N1 C1 0.3(3) . .
O1 C1 N1 N2 179.7(2) . .
N4 C1 N1 N2 -0.8(3) . .
N1 N2 N3 N4 0.3(3) . .
O1 C1 N4 N3 -179.6(2) . .
N1 C1 N4 N3 0.9(3) . .
O1 C1 N4 Li1 9.6(4) . 2_645
N1 C1 N4 Li1 -169.9(2) . 2_645
N2 N3 N4 C1 -0.8(3) . .
N2 N3 N4 Li1 169.0(2) . 2_645
C1 O1 Li1 O1 -48.4(3) . 2_645
Li1 O1 Li1 O1 142.9(3) 2_655 2_645
C1 O1 Li1 O2 71.2(3) . .
Li1 O1 Li1 O2 -97.49(17) 2_655 .
C1 O1 Li1 N4 -173.8(2) . 2_655
Li1 O1 Li1 N4 17.5(2) 2_655 2_655
C1 O1 Li1 Li1 168.7(3) . 2_655
C1 O1 Li1 Li1 -40.4(3) . 2_645
Li1 O1 Li1 Li1 151.0(2) 2_655 2_645
